data_7104606
loop_
_publ_author_name
'Cheng, Xin'
'Ma, Shengming'

_publ_section_title
;
 Efficient synthesis of 2,3-dihydro-1H-pyrazoles via a highly selective
 Pd(0)-catalyzed coupling-cyclization reaction of terminal
 2-substituted 2,3-allenyl hydrazines with aryl iodides.
;
_journal_issue 28
_journal_name_full 'Chemical communications (Cambridge, England)'
_journal_page_first 4263
_journal_page_last 4265
_journal_paper_doi 10.1039/b903634b
_journal_volume 34
_journal_year 2009
_chemical_formula_sum 'C33 H33 N3 O6'
_chemical_formula_weight 567.62
_chemical_name_systematic
;
?
;
_space_group_IT_number 14
_symmetry_cell_setting monoclinic
_symmetry_space_group_name_Hall '-P 2ybc'
_symmetry_space_group_name_H-M 'P 1 21/c 1'
_atom_sites_solution_hydrogens geom
_atom_sites_solution_primary direct
_atom_sites_solution_secondary difmap
_audit_creation_method SHELXL-97
_cell_angle_alpha 90.00
_cell_angle_beta 107.6040(10)
_cell_angle_gamma 90.00
_cell_formula_units_Z 4
_cell_length_a 14.1841(4)
_cell_length_b 25.4026(7)
_cell_length_c 8.5968(2)
_cell_measurement_temperature 296(2)
_cell_volume 2952.48(14)
_computing_structure_refinement 'SHELXL-97 (Sheldrick, 1997)'
_computing_structure_solution 'SHELXS-97 (Sheldrick, 1990)'
_diffrn_ambient_temperature 296(2)
_diffrn_measured_fraction_theta_full 1.000
_diffrn_measured_fraction_theta_max 1.000
_diffrn_radiation_monochromator graphite
_diffrn_radiation_source 'fine-focus sealed tube'
_diffrn_radiation_type MoK\a
_diffrn_radiation_wavelength 0.71073
_diffrn_reflns_av_R_equivalents 0.0295
_diffrn_reflns_av_sigmaI/netI 0.0192
_diffrn_reflns_limit_h_max 16
_diffrn_reflns_limit_h_min -16
_diffrn_reflns_limit_k_max 30
_diffrn_reflns_limit_k_min -30
_diffrn_reflns_limit_l_max 10
_diffrn_reflns_limit_l_min -10
_diffrn_reflns_number 34090
_diffrn_reflns_theta_full 25.01
_diffrn_reflns_theta_max 25.01
_diffrn_reflns_theta_min 1.51
_exptl_absorpt_coefficient_mu 0.089
_exptl_absorpt_correction_T_max 1
_exptl_absorpt_correction_T_min 0.746088
_exptl_absorpt_correction_type multi-scan
_exptl_crystal_colour colorless
_exptl_crystal_density_diffrn 1.277
_exptl_crystal_density_method 'not measured'
_exptl_crystal_description block
_exptl_crystal_F_000 1200
_exptl_crystal_size_max 0.368
_exptl_crystal_size_mid 0.246
_exptl_crystal_size_min 0.124
_refine_diff_density_max 0.439
_refine_diff_density_min -0.326
_refine_diff_density_rms 0.033
_refine_ls_extinction_method none
_refine_ls_goodness_of_fit_ref 1.020
_refine_ls_hydrogen_treatment constr
_refine_ls_matrix_type full
_refine_ls_number_parameters 379
_refine_ls_number_reflns 5209
_refine_ls_number_restraints 0
_refine_ls_restrained_S_all 1.020
_refine_ls_R_factor_all 0.0566
_refine_ls_R_factor_gt 0.0412
_refine_ls_shift/su_max 0.000
_refine_ls_shift/su_mean 0.000
_refine_ls_structure_factor_coef Fsqd
_refine_ls_weighting_details 'calc w=1/[\s^2^(Fo^2^)+(0.0573P)^2^+0.9374P] where P=(Fo^2^+2Fc^2^)/3'
_refine_ls_weighting_scheme calc
_refine_ls_wR_factor_gt 0.1059
_refine_ls_wR_factor_ref 0.1199
_reflns_number_gt 4031
_reflns_number_total 5209
_reflns_threshold_expression >2sigma(I)
_cod_data_source_file b903634b.txt
_cod_data_source_block z
_cod_depositor_comments
;
The following automatic conversions were performed:
'_symmetry_cell_setting' value 'Monoclinic' changed to 'monoclinic'
according to '/home/saulius/struct/CIF-dictionaries/cif_core.dic'
dictionary named 'cif_core.dic' version 2.4.1 from 2010-06-29.

Automatic conversion script
Id: cif_fix_enum 1527 2010-12-29 10:47:43Z saulius 
;
_cod_original_sg_symbol_H-M P2(1)/c
_cod_database_code 7104606

loop_
_symmetry_equiv_pos_as_xyz
'x, y, z'
'-x, y+1/2, -z+1/2'
'-x, -y, -z'
'x, -y-1/2, z-1/2'

loop_
_atom_site_label
_atom_site_type_symbol
_atom_site_fract_x
_atom_site_fract_y
_atom_site_fract_z
_atom_site_U_iso_or_equiv
_atom_site_adp_type
_atom_site_occupancy
_atom_site_symmetry_multiplicity
_atom_site_calc_flag
_atom_site_refinement_flags
_atom_site_disorder_assembly
_atom_site_disorder_group
C1 C -0.18229(13) 0.31652(7) 1.0562(2) 0.0482(4) Uani 1 1 d . . .
C2 C -0.20384(16) 0.30310(9) 1.1965(2) 0.0653(6) Uani 1 1 d . . .
H2A H -0.1538 0.2971 1.2936 0.078 Uiso 1 1 calc R . .
C3 C -0.30242(18) 0.29886(9) 1.1886(3) 0.0716(6) Uani 1 1 d . . .
H3A H -0.3190 0.2905 1.2823 0.086 Uiso 1 1 calc R . .
C4 C -0.37653(16) 0.30684(9) 1.0440(3) 0.0679(6) Uani 1 1 d . . .
H4A H -0.4422 0.3031 1.0412 0.082 Uiso 1 1 calc R . .
C5 C -0.35470(15) 0.32017(9) 0.9044(3) 0.0649(6) Uani 1 1 d . . .
H5A H -0.4046 0.3257 0.8068 0.078 Uiso 1 1 calc R . .
C6 C -0.25649(14) 0.32511(7) 0.9129(2) 0.0512(4) Uani 1 1 d . . .
C7 C -0.21090(14) 0.33951(9) 0.7856(2) 0.0586(5) Uani 1 1 d . . .
C8 C -0.08591(14) 0.32509(7) 1.0268(2) 0.0497(4) Uani 1 1 d . . .
C9 C -0.03691(12) 0.35285(7) 0.7813(2) 0.0455(4) Uani 1 1 d . . .
C10 C -0.04270(14) 0.33158(8) 0.6316(2) 0.0528(5) Uani 1 1 d . . .
H10A H -0.0901 0.3061 0.5859 0.063 Uiso 1 1 calc R . .
C11 C 0.02178(13) 0.34804(7) 0.5491(2) 0.0491(4) Uani 1 1 d . . .
H11A H 0.0170 0.3336 0.4475 0.059 Uiso 1 1 calc R . .
C12 C 0.09325(12) 0.38550(6) 0.6147(2) 0.0402(4) Uani 1 1 d . . .
C13 C 0.10058(13) 0.40506(7) 0.7683(2) 0.0484(4) Uani 1 1 d . . .
H13A H 0.1497 0.4294 0.8162 0.058 Uiso 1 1 calc R . .
C14 C 0.03621(13) 0.38905(8) 0.8513(2) 0.0507(4) Uani 1 1 d . . .
H14A H 0.0421 0.4026 0.9543 0.061 Uiso 1 1 calc R . .
C15 C 0.23329(15) 0.54946(7) 0.7786(2) 0.0538(5) Uani 1 1 d . . .
C16 C 0.13108(17) 0.55255(9) 0.7299(3) 0.0717(6) Uani 1 1 d . . .
H16A H 0.0974 0.5608 0.6220 0.086 Uiso 1 1 calc R . .
C17 C 0.07829(18) 0.54368(10) 0.8379(3) 0.0796(7) Uani 1 1 d . . .
H17A H 0.0097 0.5465 0.8029 0.096 Uiso 1 1 calc R . .
C18 C 0.12615(18) 0.53080(10) 0.9961(3) 0.0742(6) Uani 1 1 d . . .
H18A H 0.0904 0.5245 1.0687 0.089 Uiso 1 1 calc R . .
C19 C 0.22691(17) 0.52723(10) 1.0472(3) 0.0722(6) Uani 1 1 d . . .
H19A H 0.2599 0.5185 1.1550 0.087 Uiso 1 1 calc R . .
C20 C 0.27989(16) 0.53659(9) 0.9396(2) 0.0622(5) Uani 1 1 d . . .
H20A H 0.3485 0.5342 0.9761 0.075 Uiso 1 1 calc R . .
C21 C 0.29173(17) 0.55863(7) 0.6620(3) 0.0613(5) Uani 1 1 d . . .
H21A H 0.3604 0.5647 0.7236 0.074 Uiso 1 1 calc R . .
H21B H 0.2672 0.5901 0.5986 0.074 Uiso 1 1 calc R . .
C22 C 0.28594(15) 0.51205(7) 0.5450(2) 0.0535(5) Uani 1 1 d . . .
H22A H 0.2186 0.5091 0.4734 0.064 Uiso 1 1 calc R . .
H22B H 0.3282 0.5194 0.4775 0.064 Uiso 1 1 calc R . .
C23 C 0.31606(12) 0.46054(7) 0.62938(19) 0.0417(4) Uani 1 1 d . . .
C24 C 0.26288(12) 0.41682(6) 0.61618(19) 0.0389(4) Uani 1 1 d . . .
C25 C 0.41778(13) 0.45215(7) 0.7494(2) 0.0440(4) Uani 1 1 d . . .
H25A H 0.4339 0.4813 0.8277 0.053 Uiso 1 1 calc R . .
C26 C 0.33728(12) 0.32673(7) 0.6838(2) 0.0414(4) Uani 1 1 d . . .
C27 C 0.17427(18) 0.24199(9) 0.3893(3) 0.0811(7) Uani 1 1 d . . .
H27A H 0.1768 0.2062 0.3550 0.122 Uiso 1 1 calc R . .
H27B H 0.1599 0.2648 0.2960 0.122 Uiso 1 1 calc R . .
H27C H 0.1234 0.2455 0.4412 0.122 Uiso 1 1 calc R . .
C28 C 0.27008(16) 0.25656(8) 0.5050(3) 0.0619(5) Uani 1 1 d . . .
H28A H 0.2856 0.2334 0.5991 0.074 Uiso 1 1 calc R . .
H28B H 0.3219 0.2532 0.4535 0.074 Uiso 1 1 calc R . .
C29 C 0.41014(13) 0.40645(7) 0.9955(2) 0.0469(4) Uani 1 1 d . . .
C30 C 0.3635(2) 0.36960(10) 1.2147(3) 0.0817(8) Uani 1 1 d . . .
H30A H 0.3038 0.3542 1.2280 0.098 Uiso 1 1 calc R . .
H30B H 0.3681 0.4056 1.2540 0.098 Uiso 1 1 calc R . .
C31 C 0.4503(3) 0.33956(12) 1.3120(3) 0.1006(10) Uani 1 1 d . . .
H31A H 0.4527 0.3402 1.4248 0.151 Uiso 1 1 calc R . .
H31B H 0.5094 0.3551 1.3004 0.151 Uiso 1 1 calc R . .
H31C H 0.4452 0.3038 1.2743 0.151 Uiso 1 1 calc R . .
C32 C 0.49856(15) 0.44622(10) 0.6690(3) 0.0658(6) Uani 1 1 d . . .
H32A H 0.5610 0.4413 0.7513 0.099 Uiso 1 1 calc R . .
H32B H 0.5013 0.4773 0.6072 0.099 Uiso 1 1 calc R . .
H32C H 0.4846 0.4163 0.5976 0.099 Uiso 1 1 calc R . .
C33 C 0.15801(12) 0.40596(7) 0.5172(2) 0.0444(4) Uani 1 1 d . . .
H33A H 0.1582 0.3804 0.4334 0.053 Uiso 1 1 calc R . .
H33B H 0.1292 0.4382 0.4627 0.053 Uiso 1 1 calc R . .
N1 N -0.10788(10) 0.33817(6) 0.86141(17) 0.0490(4) Uani 1 1 d . . .
N2 N 0.31882(9) 0.37717(5) 0.72715(16) 0.0391(3) Uani 1 1 d . . .
N3 N 0.40255(10) 0.40343(5) 0.83252(16) 0.0415(3) Uani 1 1 d . . .
O1 O -0.25024(11) 0.35058(9) 0.64528(19) 0.0958(6) Uani 1 1 d . . .
O2 O -0.00380(10) 0.32190(7) 1.12128(17) 0.0716(4) Uani 1 1 d . . .
O3 O 0.35720(11) 0.36954(5) 1.04147(15) 0.0649(4) Uani 1 1 d . . .
O4 O 0.46290(11) 0.43791(5) 1.08600(15) 0.0614(4) Uani 1 1 d . . .
O5 O 0.26413(9) 0.31057(5) 0.55575(15) 0.0517(3) Uani 1 1 d . . .
O6 O 0.40688(10) 0.30062(5) 0.75699(17) 0.0608(4) Uani 1 1 d . . .

loop_
_atom_site_aniso_label
_atom_site_aniso_U_11
_atom_site_aniso_U_22
_atom_site_aniso_U_33
_atom_site_aniso_U_23
_atom_site_aniso_U_13
_atom_site_aniso_U_12
C1 0.0476(10) 0.0470(10) 0.0489(10) 0.0014(8) 0.0129(8) -0.0003(8)
C2 0.0626(13) 0.0816(15) 0.0502(11) 0.0060(10) 0.0150(10) -0.0064(11)
C3 0.0732(15) 0.0793(16) 0.0718(14) 0.0026(12) 0.0363(12) -0.0118(12)
C4 0.0533(12) 0.0726(15) 0.0836(16) 0.0028(12) 0.0293(12) -0.0053(10)
C5 0.0451(11) 0.0758(15) 0.0711(13) 0.0136(11) 0.0134(10) -0.0001(10)
C6 0.0457(10) 0.0515(11) 0.0546(11) 0.0065(8) 0.0128(8) 0.0002(8)
C7 0.0427(10) 0.0753(14) 0.0529(11) 0.0149(10) 0.0072(9) -0.0012(9)
C8 0.0460(10) 0.0538(11) 0.0457(10) 0.0025(8) 0.0084(8) 0.0015(8)
C9 0.0397(9) 0.0501(10) 0.0446(9) 0.0038(8) 0.0095(7) 0.0009(8)
C10 0.0483(10) 0.0579(12) 0.0482(10) -0.0050(9) 0.0084(8) -0.0166(9)
C11 0.0484(10) 0.0561(11) 0.0398(9) -0.0053(8) 0.0087(8) -0.0077(8)
C12 0.0342(8) 0.0392(9) 0.0435(9) 0.0018(7) 0.0062(7) 0.0032(7)
C13 0.0398(9) 0.0488(10) 0.0546(11) -0.0113(8) 0.0115(8) -0.0049(8)
C14 0.0470(10) 0.0559(11) 0.0495(10) -0.0113(9) 0.0153(8) -0.0005(8)
C15 0.0624(12) 0.0342(9) 0.0602(12) -0.0021(8) 0.0119(10) 0.0037(8)
C16 0.0713(15) 0.0628(14) 0.0695(14) 0.0054(11) 0.0042(12) 0.0198(11)
C17 0.0587(14) 0.0850(17) 0.0930(18) -0.0067(14) 0.0195(13) 0.0189(12)
C18 0.0719(15) 0.0755(16) 0.0820(16) -0.0121(12) 0.0335(13) 0.0068(12)
C19 0.0710(15) 0.0887(17) 0.0554(12) -0.0082(11) 0.0167(11) 0.0087(12)
C20 0.0555(12) 0.0724(14) 0.0546(12) -0.0084(10) 0.0103(10) 0.0044(10)
C21 0.0785(14) 0.0382(10) 0.0634(12) 0.0081(9) 0.0157(11) -0.0055(9)
C22 0.0636(12) 0.0488(11) 0.0481(10) 0.0095(8) 0.0170(9) -0.0068(9)
C23 0.0469(10) 0.0415(9) 0.0376(9) -0.0002(7) 0.0142(7) -0.0050(8)
C24 0.0415(9) 0.0394(9) 0.0356(8) 0.0004(7) 0.0112(7) -0.0003(7)
C25 0.0486(10) 0.0413(9) 0.0418(9) -0.0018(7) 0.0133(8) -0.0128(8)
C26 0.0384(9) 0.0391(9) 0.0440(9) -0.0009(7) 0.0086(7) -0.0052(7)
C27 0.0746(15) 0.0635(14) 0.0914(17) -0.0326(13) 0.0045(13) -0.0097(12)
C28 0.0664(13) 0.0420(11) 0.0692(13) -0.0169(9) 0.0085(10) -0.0018(9)
C29 0.0510(10) 0.0409(10) 0.0436(9) 0.0016(8) 0.0065(8) -0.0118(8)
C30 0.123(2) 0.0714(15) 0.0494(12) -0.0003(11) 0.0235(13) -0.0402(15)
C31 0.140(3) 0.096(2) 0.0648(15) 0.0016(14) 0.0291(17) -0.0300(19)
C32 0.0528(12) 0.0874(16) 0.0595(12) 0.0034(11) 0.0206(10) -0.0116(11)
C33 0.0415(9) 0.0458(10) 0.0413(9) 0.0036(7) 0.0058(7) 0.0012(8)
N1 0.0399(8) 0.0605(10) 0.0444(8) 0.0052(7) 0.0093(6) -0.0019(7)
N2 0.0359(7) 0.0365(7) 0.0399(7) -0.0035(6) 0.0039(6) -0.0061(6)
N3 0.0399(7) 0.0398(8) 0.0401(7) -0.0023(6) 0.0048(6) -0.0116(6)
O1 0.0493(9) 0.1654(18) 0.0635(10) 0.0479(11) 0.0033(7) -0.0064(10)
O2 0.0467(8) 0.1077(12) 0.0532(8) 0.0137(8) 0.0043(7) 0.0044(8)
O3 0.0870(10) 0.0609(9) 0.0446(7) -0.0020(6) 0.0164(7) -0.0347(8)
O4 0.0760(9) 0.0544(8) 0.0447(7) -0.0041(6) 0.0045(6) -0.0274(7)
O5 0.0508(7) 0.0398(7) 0.0536(7) -0.0111(5) -0.0007(6) 0.0002(5)
O6 0.0497(8) 0.0474(8) 0.0713(9) -0.0048(7) -0.0029(7) 0.0068(6)

loop_
_atom_type_symbol
_atom_type_description
_atom_type_scat_dispersion_real
_atom_type_scat_dispersion_imag
_atom_type_scat_source
C C 0.0033 0.0016 'International Tables Vol C Tables 4.2.6.8 and 6.1.1.4'
H H 0.0000 0.0000 'International Tables Vol C Tables 4.2.6.8 and 6.1.1.4'
N N 0.0061 0.0033 'International Tables Vol C Tables 4.2.6.8 and 6.1.1.4'
O O 0.0106 0.0060 'International Tables Vol C Tables 4.2.6.8 and 6.1.1.4'

loop_
_geom_angle_atom_site_label_1
_geom_angle_atom_site_label_2
_geom_angle_atom_site_label_3
_geom_angle
_geom_angle_site_symmetry_1
_geom_angle_site_symmetry_3
_geom_angle_publ_flag
C2 C1 C6 120.86(18) . . ?
C2 C1 C8 130.45(17) . . ?
C6 C1 C8 108.68(16) . . ?
C1 C2 C3 117.8(2) . . ?
C1 C2 H2A 121.1 . . ?
C3 C2 H2A 121.1 . . ?
C4 C3 C2 121.1(2) . . ?
C4 C3 H3A 119.4 . . ?
C2 C3 H3A 119.4 . . ?
C5 C4 C3 120.9(2) . . ?
C5 C4 H4A 119.5 . . ?
C3 C4 H4A 119.5 . . ?
C4 C5 C6 117.9(2) . . ?
C4 C5 H5A 121.0 . . ?
C6 C5 H5A 121.0 . . ?
C1 C6 C5 121.39(19) . . ?
C1 C6 C7 108.41(16) . . ?
C5 C6 C7 130.20(18) . . ?
O1 C7 N1 124.97(19) . . ?
O1 C7 C6 128.99(18) . . ?
N1 C7 C6 106.05(15) . . ?
O2 C8 N1 124.98(17) . . ?
O2 C8 C1 129.06(17) . . ?
N1 C8 C1 105.96(15) . . ?
C10 C9 C14 119.59(17) . . ?
C10 C9 N1 119.78(16) . . ?
C14 C9 N1 120.62(16) . . ?
C9 C10 C11 120.03(17) . . ?
C9 C10 H10A 120.0 . . ?
C11 C10 H10A 120.0 . . ?
C12 C11 C10 121.16(17) . . ?
C12 C11 H11A 119.4 . . ?
C10 C11 H11A 119.4 . . ?
C11 C12 C13 118.10(16) . . ?
C11 C12 C33 120.33(15) . . ?
C13 C12 C33 121.51(15) . . ?
C14 C13 C12 121.13(16) . . ?
C14 C13 H13A 119.4 . . ?
C12 C13 H13A 119.4 . . ?
C13 C14 C9 119.90(17) . . ?
C13 C14 H14A 120.0 . . ?
C9 C14 H14A 120.0 . . ?
C20 C15 C16 117.2(2) . . ?
C20 C15 C21 120.86(19) . . ?
C16 C15 C21 121.94(19) . . ?
C17 C16 C15 121.4(2) . . ?
C17 C16 H16A 119.3 . . ?
C15 C16 H16A 119.3 . . ?
C18 C17 C16 120.3(2) . . ?
C18 C17 H17A 119.9 . . ?
C16 C17 H17A 119.9 . . ?
C17 C18 C19 119.6(2) . . ?
C17 C18 H18A 120.2 . . ?
C19 C18 H18A 120.2 . . ?
C18 C19 C20 120.2(2) . . ?
C18 C19 H19A 119.9 . . ?
C20 C19 H19A 119.9 . . ?
C19 C20 C15 121.4(2) . . ?
C19 C20 H20A 119.3 . . ?
C15 C20 H20A 119.3 . . ?
C15 C21 C22 112.73(16) . . ?
C15 C21 H21A 109.0 . . ?
C22 C21 H21A 109.0 . . ?
C15 C21 H21B 109.0 . . ?
C22 C21 H21B 109.0 . . ?
H21A C21 H21B 107.8 . . ?
C23 C22 C21 113.88(15) . . ?
C23 C22 H22A 108.8 . . ?
C21 C22 H22A 108.8 . . ?
C23 C22 H22B 108.8 . . ?
C21 C22 H22B 108.8 . . ?
H22A C22 H22B 107.7 . . ?
C24 C23 C22 128.25(16) . . ?
C24 C23 C25 109.89(14) . . ?
C22 C23 C25 121.86(15) . . ?
C23 C24 N2 109.98(14) . . ?
C23 C24 C33 130.01(15) . . ?
N2 C24 C33 119.86(14) . . ?
N3 C25 C23 101.48(13) . . ?
N3 C25 C32 112.28(16) . . ?
C23 C25 C32 113.59(15) . . ?
N3 C25 H25A 109.7 . . ?
C23 C25 H25A 109.7 . . ?
C32 C25 H25A 109.7 . . ?
O6 C26 O5 125.25(16) . . ?
O6 C26 N2 124.41(15) . . ?
O5 C26 N2 110.23(14) . . ?
C28 C27 H27A 109.5 . . ?
C28 C27 H27B 109.5 . . ?
H27A C27 H27B 109.5 . . ?
C28 C27 H27C 109.5 . . ?
H27A C27 H27C 109.5 . . ?
H27B C27 H27C 109.5 . . ?
O5 C28 C27 108.43(17) . . ?
O5 C28 H28A 110.0 . . ?
C27 C28 H28A 110.0 . . ?
O5 C28 H28B 110.0 . . ?
C27 C28 H28B 110.0 . . ?
H28A C28 H28B 108.4 . . ?
O4 C29 O3 124.79(16) . . ?
O4 C29 N3 122.47(16) . . ?
O3 C29 N3 112.65(14) . . ?
O3 C30 C31 111.1(2) . . ?
O3 C30 H30A 109.4 . . ?
C31 C30 H30A 109.4 . . ?
O3 C30 H30B 109.4 . . ?
C31 C30 H30B 109.4 . . ?
H30A C30 H30B 108.0 . . ?
C30 C31 H31A 109.5 . . ?
C30 C31 H31B 109.5 . . ?
H31A C31 H31B 109.5 . . ?
C30 C31 H31C 109.5 . . ?
H31A C31 H31C 109.5 . . ?
H31B C31 H31C 109.5 . . ?
C25 C32 H32A 109.5 . . ?
C25 C32 H32B 109.5 . . ?
H32A C32 H32B 109.5 . . ?
C25 C32 H32C 109.5 . . ?
H32A C32 H32C 109.5 . . ?
H32B C32 H32C 109.5 . . ?
C24 C33 C12 114.43(14) . . ?
C24 C33 H33A 108.7 . . ?
C12 C33 H33A 108.7 . . ?
C24 C33 H33B 108.7 . . ?
C12 C33 H33B 108.7 . . ?
H33A C33 H33B 107.6 . . ?
C8 N1 C7 110.90(15) . . ?
C8 N1 C9 125.30(14) . . ?
C7 N1 C9 123.59(15) . . ?
C26 N2 N3 114.63(13) . . ?
C26 N2 C24 125.33(13) . . ?
N3 N2 C24 106.18(12) . . ?
C29 N3 N2 117.90(13) . . ?
C29 N3 C25 117.95(13) . . ?
N2 N3 C25 107.50(12) . . ?
C29 O3 C30 115.72(15) . . ?
C26 O5 C28 116.07(14) . . ?

loop_
_geom_bond_atom_site_label_1
_geom_bond_atom_site_label_2
_geom_bond_distance
_geom_bond_site_symmetry_2
_geom_bond_publ_flag
C1 C2 1.374(3) . ?
C1 C6 1.374(3) . ?
C1 C8 1.480(3) . ?
C2 C3 1.383(3) . ?
C2 H2A 0.9300 . ?
C3 C4 1.379(3) . ?
C3 H3A 0.9300 . ?
C4 C5 1.370(3) . ?
C4 H4A 0.9300 . ?
C5 C6 1.378(3) . ?
C5 H5A 0.9300 . ?
C6 C7 1.476(3) . ?
C7 O1 1.199(2) . ?
C7 N1 1.409(2) . ?
C8 O2 1.204(2) . ?
C8 N1 1.401(2) . ?
C9 C10 1.376(3) . ?
C9 C14 1.380(3) . ?
C9 N1 1.430(2) . ?
C10 C11 1.381(3) . ?
C10 H10A 0.9300 . ?
C11 C12 1.380(2) . ?
C11 H11A 0.9300 . ?
C12 C13 1.385(2) . ?
C12 C33 1.511(2) . ?
C13 C14 1.379(3) . ?
C13 H13A 0.9300 . ?
C14 H14A 0.9300 . ?
C15 C20 1.380(3) . ?
C15 C16 1.384(3) . ?
C15 C21 1.500(3) . ?
C16 C17 1.377(3) . ?
C16 H16A 0.9300 . ?
C17 C18 1.363(3) . ?
C17 H17A 0.9300 . ?
C18 C19 1.365(3) . ?
C18 H18A 0.9300 . ?
C19 C20 1.378(3) . ?
C19 H19A 0.9300 . ?
C20 H20A 0.9300 . ?
C21 C22 1.539(3) . ?
C21 H21A 0.9700 . ?
C21 H21B 0.9700 . ?
C22 C23 1.494(2) . ?
C22 H22A 0.9700 . ?
C22 H22B 0.9700 . ?
C23 C24 1.328(2) . ?
C23 C25 1.514(2) . ?
C24 N2 1.448(2) . ?
C24 C33 1.499(2) . ?
C25 N3 1.477(2) . ?
C25 C32 1.514(3) . ?
C25 H25A 0.9800 . ?
C26 O6 1.198(2) . ?
C26 O5 1.329(2) . ?
C26 N2 1.381(2) . ?
C27 C28 1.468(3) . ?
C27 H27A 0.9600 . ?
C27 H27B 0.9600 . ?
C27 H27C 0.9600 . ?
C28 O5 1.450(2) . ?
C28 H28A 0.9700 . ?
C28 H28B 0.9700 . ?
C29 O4 1.205(2) . ?
C29 O3 1.334(2) . ?
C29 N3 1.375(2) . ?
C30 O3 1.465(2) . ?
C30 C31 1.475(4) . ?
C30 H30A 0.9700 . ?
C30 H30B 0.9700 . ?
C31 H31A 0.9600 . ?
C31 H31B 0.9600 . ?
C31 H31C 0.9600 . ?
C32 H32A 0.9600 . ?
C32 H32B 0.9600 . ?
C32 H32C 0.9600 . ?
C33 H33A 0.9700 . ?
C33 H33B 0.9700 . ?
N2 N3 1.4231(17) . ?

loop_
_geom_torsion_atom_site_label_1
_geom_torsion_atom_site_label_2
_geom_torsion_atom_site_label_3
_geom_torsion_atom_site_label_4
_geom_torsion
_geom_torsion_site_symmetry_1
_geom_torsion_site_symmetry_2
_geom_torsion_site_symmetry_3
_geom_torsion_site_symmetry_4
_geom_torsion_publ_flag
C6 C1 C2 C3 -0.3(3) . . . . ?
C8 C1 C2 C3 178.6(2) . . . . ?
C1 C2 C3 C4 1.2(4) . . . . ?
C2 C3 C4 C5 -1.2(4) . . . . ?
C3 C4 C5 C6 0.3(3) . . . . ?
C2 C1 C6 C5 -0.6(3) . . . . ?
C8 C1 C6 C5 -179.68(19) . . . . ?
C2 C1 C6 C7 179.15(19) . . . . ?
C8 C1 C6 C7 0.0(2) . . . . ?
C4 C5 C6 C1 0.6(3) . . . . ?
C4 C5 C6 C7 -179.1(2) . . . . ?
C1 C6 C7 O1 -179.0(2) . . . . ?
C5 C6 C7 O1 0.6(4) . . . . ?
C1 C6 C7 N1 0.7(2) . . . . ?
C5 C6 C7 N1 -179.6(2) . . . . ?
C2 C1 C8 O2 0.3(4) . . . . ?
C6 C1 C8 O2 179.3(2) . . . . ?
C2 C1 C8 N1 -179.8(2) . . . . ?
C6 C1 C8 N1 -0.7(2) . . . . ?
C14 C9 C10 C11 -2.7(3) . . . . ?
N1 C9 C10 C11 175.99(17) . . . . ?
C9 C10 C11 C12 0.5(3) . . . . ?
C10 C11 C12 C13 1.9(3) . . . . ?
C10 C11 C12 C33 -175.38(17) . . . . ?
C11 C12 C13 C14 -2.2(3) . . . . ?
C33 C12 C13 C14 175.04(16) . . . . ?
C12 C13 C14 C9 0.1(3) . . . . ?
C10 C9 C14 C13 2.4(3) . . . . ?
N1 C9 C14 C13 -176.28(16) . . . . ?
C20 C15 C16 C17 0.6(3) . . . . ?
C21 C15 C16 C17 179.5(2) . . . . ?
C15 C16 C17 C18 -1.0(4) . . . . ?
C16 C17 C18 C19 0.6(4) . . . . ?
C17 C18 C19 C20 0.0(4) . . . . ?
C18 C19 C20 C15 -0.3(4) . . . . ?
C16 C15 C20 C19 0.0(3) . . . . ?
C21 C15 C20 C19 -178.93(19) . . . . ?
C20 C15 C21 C22 103.9(2) . . . . ?
C16 C15 C21 C22 -75.0(2) . . . . ?
C15 C21 C22 C23 -55.1(2) . . . . ?
C21 C22 C23 C24 120.5(2) . . . . ?
C21 C22 C23 C25 -58.8(2) . . . . ?
C22 C23 C24 N2 -176.53(16) . . . . ?
C25 C23 C24 N2 2.87(19) . . . . ?
C22 C23 C24 C33 -1.2(3) . . . . ?
C25 C23 C24 C33 178.25(16) . . . . ?
C24 C23 C25 N3 -15.21(18) . . . . ?
C22 C23 C25 N3 164.24(15) . . . . ?
C24 C23 C25 C32 105.51(18) . . . . ?
C22 C23 C25 C32 -75.0(2) . . . . ?
C23 C24 C33 C12 -124.93(19) . . . . ?
N2 C24 C33 C12 50.1(2) . . . . ?
C11 C12 C33 C24 -143.28(17) . . . . ?
C13 C12 C33 C24 39.5(2) . . . . ?
O2 C8 N1 C7 -178.9(2) . . . . ?
C1 C8 N1 C7 1.2(2) . . . . ?
O2 C8 N1 C9 -4.0(3) . . . . ?
C1 C8 N1 C9 176.06(16) . . . . ?
O1 C7 N1 C8 178.6(2) . . . . ?
C6 C7 N1 C8 -1.2(2) . . . . ?
O1 C7 N1 C9 3.6(3) . . . . ?
C6 C7 N1 C9 -176.14(17) . . . . ?
C10 C9 N1 C8 135.12(19) . . . . ?
C14 C9 N1 C8 -46.2(3) . . . . ?
C10 C9 N1 C7 -50.6(3) . . . . ?
C14 C9 N1 C7 128.0(2) . . . . ?
O6 C26 N2 N3 19.5(2) . . . . ?
O5 C26 N2 N3 -164.06(13) . . . . ?
O6 C26 N2 C24 153.98(17) . . . . ?
O5 C26 N2 C24 -29.6(2) . . . . ?
C23 C24 N2 C26 -126.12(17) . . . . ?
C33 C24 N2 C26 58.0(2) . . . . ?
C23 C24 N2 N3 11.40(18) . . . . ?
C33 C24 N2 N3 -164.51(14) . . . . ?
O4 C29 N3 N2 -161.35(17) . . . . ?
O3 C29 N3 N2 21.7(2) . . . . ?
O4 C29 N3 C25 -29.6(3) . . . . ?
O3 C29 N3 C25 153.50(16) . . . . ?
C26 N2 N3 C29 -102.15(18) . . . . ?
C24 N2 N3 C29 115.16(16) . . . . ?
C26 N2 N3 C25 121.55(15) . . . . ?
C24 N2 N3 C25 -21.15(16) . . . . ?
C23 C25 N3 C29 -114.44(16) . . . . ?
C32 C25 N3 C29 123.93(17) . . . . ?
C23 C25 N3 N2 21.84(16) . . . . ?
C32 C25 N3 N2 -99.79(16) . . . . ?
O4 C29 O3 C30 1.9(3) . . . . ?
N3 C29 O3 C30 178.70(19) . . . . ?
C31 C30 O3 C29 -85.0(2) . . . . ?
O6 C26 O5 C28 1.1(3) . . . . ?
N2 C26 O5 C28 -175.27(15) . . . . ?
C27 C28 O5 C26 167.20(18) . . . . ?
